data_4507780
loop_
_publ_author_name
'Luo, Li'
'Chen, Kai'
'Liu, Qing'
'Lu, Yi'
'Okamura, Taka-aki'
'Lv, Gao-Chao'
'Zhao, Yue'
'Sun, Wei-Yin'

_publ_section_title
;
 Zinc(II) and Cadmium(II) Complexes with 1,3,5-Benzenetricarboxylate and
 Imidazole-Containing Ligands: Structural Variation via Reaction
 Temperature and Solvent
;
_journal_issue 6
_journal_name_full 'Crystal Growth &amp; Design'
_journal_page_first 2312
_journal_paper_doi 10.1021/cg301815w
_journal_volume 13
_journal_year 2013
_chemical_formula_moiety 'C54 H54 N12 O12 Zn3, 6(O)'
_chemical_formula_sum 'C54 H54 N12 O18 Zn3'
_chemical_formula_weight 1355.26
_chemical_name_systematic
; 
 ? 
;
_space_group_IT_number 15
_symmetry_cell_setting monoclinic
_symmetry_space_group_name_Hall '-C 2yc'
_symmetry_space_group_name_H-M 'C 1 2/c 1'
_atom_sites_solution_hydrogens geom
_atom_sites_solution_primary direct
_atom_sites_solution_secondary difmap
_audit_creation_method SHELXL-97
_cell_angle_alpha 90.00
_cell_angle_beta 120.777(2)
_cell_angle_gamma 90.00
_cell_formula_units_Z 4
_cell_length_a 23.3339(17)
_cell_length_b 18.0256(18)
_cell_length_c 15.2682(13)
_cell_measurement_reflns_used 6804
_cell_measurement_temperature 293(2)
_cell_measurement_theta_max 27.60
_cell_measurement_theta_min 2.26
_cell_volume 5517.5(8)
_computing_cell_refinement 'Bruker SMART'
_computing_data_collection 'Bruker SMART'
_computing_data_reduction 'Bruker SAINT'
_computing_molecular_graphics 'Bruker SHELXTL'
_computing_publication_material 'Bruker SHELXTL'
_computing_structure_refinement 'SHELXL-97 (Sheldrick, 1997)'
_computing_structure_solution 'SHELXS-97 (Sheldrick, 1990)'
_diffrn_ambient_temperature 293(2)
_diffrn_measured_fraction_theta_full 0.990
_diffrn_measured_fraction_theta_max 0.990
_diffrn_measurement_device_type 'CCD area detector'
_diffrn_measurement_method 'phi and omega scans'
_diffrn_radiation_monochromator graphite
_diffrn_radiation_source 'fine-focus sealed tube'
_diffrn_radiation_type MoK\a
_diffrn_radiation_wavelength 0.71073
_diffrn_reflns_av_R_equivalents 0.0449
_diffrn_reflns_av_sigmaI/netI 0.0378
_diffrn_reflns_limit_h_max 15
_diffrn_reflns_limit_h_min -28
_diffrn_reflns_limit_k_max 22
_diffrn_reflns_limit_k_min -20
_diffrn_reflns_limit_l_max 18
_diffrn_reflns_limit_l_min -18
_diffrn_reflns_number 14384
_diffrn_reflns_theta_full 25.75
_diffrn_reflns_theta_max 25.75
_diffrn_reflns_theta_min 2.26
_exptl_absorpt_coefficient_mu 1.381
_exptl_absorpt_correction_T_max 0.8742
_exptl_absorpt_correction_T_min 0.7891
_exptl_absorpt_correction_type multi-scan
_exptl_absorpt_process_details 'SADBAS (Bruker,2000)'
_exptl_crystal_colour colorless
_exptl_crystal_density_diffrn 1.632
_exptl_crystal_density_method 'not measured'
_exptl_crystal_description block
_exptl_crystal_F_000 2783
_exptl_crystal_size_max 0.18
_exptl_crystal_size_mid 0.16
_exptl_crystal_size_min 0.10
_refine_diff_density_max 0.558
_refine_diff_density_min -0.432
_refine_diff_density_rms 0.072
_refine_ls_extinction_method none
_refine_ls_goodness_of_fit_ref 1.038
_refine_ls_hydrogen_treatment constr
_refine_ls_matrix_type full
_refine_ls_number_parameters 393
_refine_ls_number_reflns 5223
_refine_ls_number_restraints 0
_refine_ls_restrained_S_all 1.038
_refine_ls_R_factor_all 0.0434
_refine_ls_R_factor_gt 0.0367
_refine_ls_shift/su_max 0.000
_refine_ls_shift/su_mean 0.000
_refine_ls_structure_factor_coef Fsqd
_refine_ls_weighting_details 'calc w=1/[\s^2^(Fo^2^)+(0.0687P)^2^+0.0000P] where P=(Fo^2^+2Fc^2^)/3'
_refine_ls_weighting_scheme calc
_refine_ls_wR_factor_gt 0.1040
_refine_ls_wR_factor_ref 0.1069
_reflns_number_gt 4304
_reflns_number_total 5223
_reflns_threshold_expression >2sigma(I)
_cod_data_source_file cg301815w_si_001.cif
_cod_data_source_block 1
_cod_depositor_comments
;
The following automatic conversions were performed:

'_symmetry_cell_setting' value 'Monoclinic' changed to 'monoclinic'
according to /home/saulius/struct/CIF-dictionaries/cif_core.dic
dictionary named 'cif_core.dic' version 2.3.1 from 2005-06-27.

Automatic conversion script
Id: cif_fix_values 1891 2012-01-12 08:04:46Z andrius 
;
_cod_original_sg_symbol_H-M 'C 2/c'
_cod_database_code 4507780

loop_
_symmetry_equiv_pos_as_xyz
'x, y, z'
'-x, y, -z+1/2'
'x+1/2, y+1/2, z'
'-x+1/2, y+1/2, -z+1/2'
'-x, -y, -z'
'x, -y, z-1/2'
'-x+1/2, -y+1/2, -z'
'x+1/2, -y+1/2, z-1/2'

loop_
_atom_site_label
_atom_site_type_symbol
_atom_site_fract_x
_atom_site_fract_y
_atom_site_fract_z
_atom_site_U_iso_or_equiv
_atom_site_adp_type
_atom_site_occupancy
_atom_site_symmetry_multiplicity
_atom_site_calc_flag
_atom_site_refinement_flags
Zn1 Zn 0.298309(14) 0.050092(15) 0.41458(2) 0.03072(11) Uani 1 1 d .
Zn2 Zn 0.0000 0.12355(2) -0.2500 0.03425(13) Uani 1 2 d S
C1 C 0.59197(13) 0.25598(14) 0.7917(2) 0.0361(6) Uani 1 1 d .
C2 C 0.57170(14) 0.31973(14) 0.7326(2) 0.0387(6) Uani 1 1 d .
H1 H 0.5709 0.3646 0.7619 0.046 Uiso 1 1 calc R
C3 C 0.55270(14) 0.31757(14) 0.6306(2) 0.0375(6) Uani 1 1 d .
C4 C 0.55236(13) 0.24951(15) 0.5868(2) 0.0390(6) Uani 1 1 d .
H2 H 0.5396 0.2474 0.5183 0.047 Uiso 1 1 calc R
C5 C 0.57073(13) 0.18549(14) 0.6441(2) 0.0379(6) Uani 1 1 d .
C6 C 0.59124(13) 0.18919(15) 0.7468(2) 0.0415(7) Uani 1 1 d .
H3 H 0.6047 0.1462 0.7859 0.050 Uiso 1 1 calc R
C11 C 0.61737(15) 0.26112(16) 0.9044(2) 0.0443(7) Uani 1 1 d .
H4 H 0.5805 0.2709 0.9150 0.053 Uiso 1 1 calc R
H5 H 0.6376 0.2144 0.9371 0.053 Uiso 1 1 calc R
C12 C 0.71170(14) 0.33697(15) 0.9242(2) 0.0441(7) Uani 1 1 d .
H6 H 0.7202 0.3068 0.8827 0.053 Uiso 1 1 calc R
C13 C 0.7163(2) 0.4242(2) 1.0178(3) 0.0870(15) Uani 1 1 d .
H7 H 0.7288 0.4678 1.0558 0.104 Uiso 1 1 calc R
C14 C 0.6691(2) 0.3770(2) 1.0100(3) 0.0808(13) Uani 1 1 d .
H8 H 0.6433 0.3821 1.0400 0.097 Uiso 1 1 calc R
C31 C 0.53215(17) 0.38522(15) 0.5627(2) 0.0485(7) Uani 1 1 d .
H9 H 0.5534 0.3836 0.5223 0.058 Uiso 1 1 calc R
H10 H 0.4843 0.3840 0.5163 0.058 Uiso 1 1 calc R
C32 C 0.50814(14) 0.49742(14) 0.63274(18) 0.0358(6) Uani 1 1 d .
H11 H 0.4627 0.4883 0.6035 0.043 Uiso 1 1 calc R
C33 C 0.60505(15) 0.54600(16) 0.7195(2) 0.0478(7) Uani 1 1 d .
H12 H 0.6395 0.5779 0.7621 0.057 Uiso 1 1 calc R
C34 C 0.61181(15) 0.48529(17) 0.6754(2) 0.0505(7) Uani 1 1 d .
H13 H 0.6511 0.4674 0.6815 0.061 Uiso 1 1 calc R
C51 C 0.56509(14) 0.11283(15) 0.5918(2) 0.0457(7) Uani 1 1 d .
H14 H 0.5640 0.1216 0.5283 0.055 Uiso 1 1 calc R
H15 H 0.6035 0.0821 0.6348 0.055 Uiso 1 1 calc R
C52 C 0.44158(13) 0.09218(14) 0.4977(2) 0.0399(6) Uani 1 1 d .
H16 H 0.4309 0.1275 0.4472 0.048 Uiso 1 1 calc R
C53 C 0.43415(14) 0.00707(17) 0.5900(2) 0.0489(7) Uani 1 1 d .
H17 H 0.4165 -0.0273 0.6152 0.059 Uiso 1 1 calc R
C54 C 0.49959(15) 0.02046(17) 0.6288(2) 0.0485(7) Uani 1 1 d .
H18 H 0.5350 -0.0030 0.6845 0.058 Uiso 1 1 calc R
C101 C 0.24428(12) 0.21334(13) 0.18444(18) 0.0297(5) Uani 1 1 d .
C102 C 0.24792(12) 0.29052(12) 0.17705(18) 0.0309(5) Uani 1 1 d .
H20 H 0.2741 0.3186 0.2353 0.037 Uiso 1 1 calc R
C103 C 0.21226(12) 0.32515(13) 0.08241(18) 0.0294(5) Uani 1 1 d .
C104 C 0.17119(12) 0.28368(13) -0.00320(18) 0.0318(5) Uani 1 1 d .
H22 H 0.1474 0.3068 -0.0664 0.038 Uiso 1 1 calc R
C105 C 0.16504(12) 0.20756(13) 0.00423(19) 0.0316(5) Uani 1 1 d .
C106 C 0.20328(12) 0.17344(14) 0.09757(18) 0.0314(6) Uani 1 1 d .
H24 H 0.2013 0.1221 0.1019 0.038 Uiso 1 1 calc R
C111 C 0.28196(14) 0.17519(14) 0.28627(19) 0.0356(6) Uani 1 1 d .
C131 C 0.21424(12) 0.40771(14) 0.0714(2) 0.0340(6) Uani 1 1 d .
C151 C 0.11368(14) 0.16126(15) -0.08283(19) 0.0398(6) Uani 1 1 d .
N11 N 0.66682(11) 0.32094(12) 0.94992(16) 0.0377(5) Uani 1 1 d .
N12 N 0.74271(11) 0.39942(12) 0.96307(17) 0.0380(5) Uani 1 1 d .
N31 N 0.54992(13) 0.45470(11) 0.61986(17) 0.0393(5) Uani 1 1 d .
N32 N 0.53975(11) 0.55406(12) 0.69223(17) 0.0381(5) Uani 1 1 d .
N51 N 0.50385(10) 0.07462(12) 0.57123(17) 0.0358(5) Uani 1 1 d .
N52 N 0.39774(11) 0.05222(11) 0.50726(16) 0.0349(5) Uani 1 1 d .
O1 O 0.27048(10) 0.10563(9) 0.28600(13) 0.0398(4) Uani 1 1 d .
O2 O 0.31904(11) 0.21075(10) 0.36374(14) 0.0514(5) Uani 1 1 d .
O3 O 0.22756(10) 0.44825(9) 0.14789(14) 0.0393(4) Uani 1 1 d .
O4 O 0.20035(10) 0.43435(10) -0.01165(15) 0.0466(5) Uani 1 1 d .
O5 O 0.07134(10) 0.19551(11) -0.16185(15) 0.0532(6) Uani 1 1 d .
O6 O 0.11300(11) 0.09365(11) -0.07234(16) 0.0550(6) Uani 1 1 d .
O7 O 0.4199(2) 0.2863(3) 0.3720(4) 0.209(3) Uani 1 1 d .
O8 O 0.64517(17) 0.9478(3) 0.7840(2) 0.1518(19) Uani 1 1 d .
O9 O 0.4716(4) 0.1663(3) 0.3116(4) 0.241(3) Uani 1 1 d .

loop_
_atom_site_aniso_label
_atom_site_aniso_U_11
_atom_site_aniso_U_22
_atom_site_aniso_U_33
_atom_site_aniso_U_23
_atom_site_aniso_U_13
_atom_site_aniso_U_12
Zn1 0.03029(19) 0.02414(18) 0.03048(18) 0.00050(11) 0.01033(14) 0.00127(11)
Zn2 0.0324(2) 0.0289(2) 0.0280(2) 0.000 0.00573(19) 0.000
C1 0.0327(14) 0.0378(14) 0.0335(14) 0.0017(11) 0.0138(12) -0.0093(11)
C2 0.0437(16) 0.0315(14) 0.0397(15) -0.0027(12) 0.0206(13) -0.0007(12)
C3 0.0404(15) 0.0329(14) 0.0385(15) 0.0003(11) 0.0196(13) 0.0009(11)
C4 0.0342(15) 0.0436(15) 0.0366(15) -0.0060(12) 0.0162(13) -0.0051(12)
C5 0.0280(14) 0.0329(14) 0.0480(16) -0.0068(12) 0.0161(13) -0.0056(11)
C6 0.0338(15) 0.0323(14) 0.0489(17) 0.0066(12) 0.0143(14) -0.0051(11)
C11 0.0446(17) 0.0457(17) 0.0374(15) 0.0008(12) 0.0174(14) -0.0148(13)
C12 0.0449(17) 0.0400(16) 0.0529(18) -0.0097(14) 0.0289(15) -0.0089(13)
C13 0.117(4) 0.078(3) 0.110(3) -0.059(3) 0.090(3) -0.057(3)
C14 0.104(3) 0.083(3) 0.096(3) -0.042(2) 0.081(3) -0.044(2)
C31 0.068(2) 0.0391(16) 0.0362(15) 0.0004(12) 0.0246(16) 0.0081(14)
C32 0.0372(15) 0.0347(14) 0.0284(13) 0.0044(11) 0.0116(12) 0.0025(11)
C33 0.0321(16) 0.0529(18) 0.0525(18) -0.0040(14) 0.0175(15) -0.0045(13)
C34 0.0408(18) 0.0520(18) 0.061(2) 0.0020(16) 0.0272(16) 0.0037(14)
C51 0.0330(15) 0.0403(16) 0.0606(19) -0.0107(14) 0.0216(15) -0.0053(12)
C52 0.0385(16) 0.0288(14) 0.0425(16) 0.0030(12) 0.0134(13) -0.0027(11)
C53 0.0373(16) 0.0577(19) 0.0367(15) 0.0160(14) 0.0082(13) -0.0050(14)
C54 0.0379(17) 0.0507(18) 0.0380(16) 0.0114(14) 0.0058(14) -0.0003(13)
C101 0.0316(13) 0.0242(12) 0.0311(13) 0.0029(10) 0.0144(11) 0.0030(10)
C102 0.0301(13) 0.0247(12) 0.0292(13) -0.0028(10) 0.0089(11) -0.0025(10)
C103 0.0264(13) 0.0243(12) 0.0316(13) 0.0004(10) 0.0105(11) -0.0009(9)
C104 0.0274(13) 0.0337(14) 0.0276(13) 0.0021(11) 0.0094(11) 0.0027(10)
C105 0.0275(13) 0.0316(13) 0.0319(13) -0.0052(11) 0.0124(11) -0.0025(10)
C106 0.0338(14) 0.0232(12) 0.0346(14) -0.0023(10) 0.0157(12) -0.0026(10)
C111 0.0423(15) 0.0316(14) 0.0337(14) 0.0065(11) 0.0200(13) 0.0064(11)
C131 0.0244(13) 0.0274(13) 0.0410(15) 0.0035(12) 0.0101(12) 0.0011(10)
C151 0.0379(15) 0.0407(16) 0.0329(15) -0.0060(12) 0.0125(13) -0.0025(12)
N11 0.0412(13) 0.0373(12) 0.0328(12) -0.0006(10) 0.0176(11) -0.0076(10)
N12 0.0403(13) 0.0332(12) 0.0385(13) -0.0043(10) 0.0187(11) -0.0082(10)
N31 0.0507(15) 0.0312(12) 0.0350(12) 0.0027(9) 0.0212(12) 0.0063(10)
N32 0.0350(13) 0.0386(13) 0.0337(12) -0.0008(10) 0.0125(11) -0.0001(10)
N51 0.0290(11) 0.0301(11) 0.0401(13) -0.0050(10) 0.0119(10) -0.0020(9)
N52 0.0317(12) 0.0323(12) 0.0326(12) -0.0012(9) 0.0106(10) -0.0021(9)
O1 0.0557(12) 0.0248(9) 0.0351(10) 0.0069(8) 0.0204(10) 0.0034(8)
O2 0.0625(14) 0.0412(11) 0.0293(10) 0.0021(9) 0.0081(10) -0.0040(10)
O3 0.0428(11) 0.0226(9) 0.0402(11) -0.0017(8) 0.0123(9) -0.0005(7)
O4 0.0535(13) 0.0348(10) 0.0433(12) 0.0112(9) 0.0189(10) 0.0014(9)
O5 0.0459(12) 0.0406(11) 0.0413(11) -0.0039(9) -0.0007(10) -0.0039(9)
O6 0.0615(14) 0.0341(11) 0.0479(12) -0.0079(9) 0.0124(11) -0.0138(9)
O7 0.133(4) 0.209(5) 0.167(4) 0.074(4) -0.007(3) -0.076(4)
O8 0.093(2) 0.304(6) 0.0517(17) 0.023(2) 0.0316(18) 0.110(3)
O9 0.323(9) 0.174(5) 0.197(6) 0.061(5) 0.112(6) -0.018(5)

loop_
_atom_type_symbol
_atom_type_description
_atom_type_scat_dispersion_real
_atom_type_scat_dispersion_imag
_atom_type_scat_source
C C 0.0033 0.0016 'International Tables Vol C Tables 4.2.6.8 and 6.1.1.4'
H H 0.0000 0.0000 'International Tables Vol C Tables 4.2.6.8 and 6.1.1.4'
N N 0.0061 0.0033 'International Tables Vol C Tables 4.2.6.8 and 6.1.1.4'
O O 0.0106 0.0060 'International Tables Vol C Tables 4.2.6.8 and 6.1.1.4'
Zn Zn 0.2839 1.4301 'International Tables Vol C Tables 4.2.6.8 and 6.1.1.4'

loop_
_geom_angle_atom_site_label_1
_geom_angle_atom_site_label_2
_geom_angle_atom_site_label_3
_geom_angle
_geom_angle_site_symmetry_1
_geom_angle_site_symmetry_3
O1 Zn1 N52 111.18(8) . .
O1 Zn1 N12 100.89(8) . 8_455
N52 Zn1 N12 117.56(9) . 8_455
O1 Zn1 O3 97.11(7) . 4_545
N52 Zn1 O3 108.04(8) . 4_545
N12 Zn1 O3 119.58(9) 8_455 4_545
O1 Zn1 O4 152.16(7) . 4_545
N52 Zn1 O4 86.55(8) . 4_545
N12 Zn1 O4 88.55(8) 8_455 4_545
O3 Zn1 O4 56.01(7) 4_545 4_545
O1 Zn1 C131 125.60(8) . 4_545
N52 Zn1 C131 95.68(8) . 4_545
N12 Zn1 C131 107.16(9) 8_455 4_545
O3 Zn1 C131 28.53(8) 4_545 4_545
O4 Zn1 C131 27.69(7) 4_545 4_545
O5 Zn2 O5 98.80(12) . 2_554
O5 Zn2 N32 106.75(9) . 3_444
O5 Zn2 N32 121.50(9) 2_554 3_444
O5 Zn2 N32 121.50(9) . 4_545
O5 Zn2 N32 106.75(9) 2_554 4_545
N32 Zn2 N32 102.95(13) 3_444 4_545
C6 C1 C2 119.0(2) . .
C6 C1 C11 121.2(2) . .
C2 C1 C11 119.7(2) . .
C3 C2 C1 121.0(3) . .
C3 C2 H1 119.5 . .
C1 C2 H1 119.5 . .
C2 C3 C4 119.0(2) . .
C2 C3 C31 123.7(2) . .
C4 C3 C31 117.3(2) . .
C5 C4 C3 120.5(3) . .
C5 C4 H2 119.7 . .
C3 C4 H2 119.7 . .
C4 C5 C6 119.5(2) . .
C4 C5 C51 118.5(3) . .
C6 C5 C51 121.9(3) . .
C1 C6 C5 120.9(3) . .
C1 C6 H3 119.6 . .
C5 C6 H3 119.6 . .
N11 C11 C1 109.9(2) . .
N11 C11 H4 109.7 . .
C1 C11 H4 109.7 . .
N11 C11 H5 109.7 . .
C1 C11 H5 109.7 . .
H4 C11 H5 108.2 . .
N12 C12 N11 113.0(2) . .
N12 C12 H6 123.5 . .
N11 C12 H6 123.5 . .
N12 C13 C14 110.4(3) . .
N12 C13 H7 124.8 . .
C14 C13 H7 124.8 . .
C13 C14 N11 106.3(3) . .
C13 C14 H8 126.8 . .
N11 C14 H8 126.8 . .
N31 C31 C3 112.9(2) . .
N31 C31 H9 109.0 . .
C3 C31 H9 109.0 . .
N31 C31 H10 109.0 . .
C3 C31 H10 109.0 . .
H9 C31 H10 107.8 . .
N32 C32 N31 110.9(3) . .
N32 C32 H11 124.6 . .
N31 C32 H11 124.6 . .
C34 C33 N32 109.6(3) . .
C34 C33 H12 125.2 . .
N32 C33 H12 125.2 . .
C33 C34 N31 106.5(3) . .
C33 C34 H13 126.7 . .
N31 C34 H13 126.7 . .
N51 C51 C5 109.5(2) . .
N51 C51 H14 109.8 . .
C5 C51 H14 109.8 . .
N51 C51 H15 109.8 . .
C5 C51 H15 109.8 . .
H14 C51 H15 108.2 . .
N52 C52 N51 110.3(2) . .
N52 C52 H16 124.8 . .
N51 C52 H16 124.8 . .
C54 C53 N52 109.1(3) . .
C54 C53 H17 125.4 . .
N52 C53 H17 125.4 . .
C53 C54 N51 106.7(2) . .
C53 C54 H18 126.7 . .
N51 C54 H18 126.7 . .
C106 C101 C102 118.8(2) . .
C106 C101 C111 120.5(2) . .
C102 C101 C111 120.6(2) . .
C103 C102 C101 120.0(2) . .
C103 C102 H20 120.0 . .
C101 C102 H20 120.0 . .
C104 C103 C102 119.8(2) . .
C104 C103 C131 118.5(2) . .
C102 C103 C131 121.6(2) . .
C103 C104 C105 120.5(2) . .
C103 C104 H22 119.7 . .
C105 C104 H22 119.7 . .
C106 C105 C104 119.0(2) . .
C106 C105 C151 117.8(2) . .
C104 C105 C151 122.9(2) . .
C101 C106 C105 121.7(2) . .
C101 C106 H24 119.1 . .
C105 C106 H24 119.1 . .
O2 C111 O1 123.8(2) . .
O2 C111 C101 120.5(2) . .
O1 C111 C101 115.7(2) . .
O4 C131 O3 122.1(2) . .
O4 C131 C103 119.6(2) . .
O3 C131 C103 118.3(2) . .
O4 C131 Zn1 73.71(15) . 4
O3 C131 Zn1 49.03(11) . 4
C103 C131 Zn1 163.08(18) . 4
O6 C151 O5 123.6(2) . .
O6 C151 C105 119.4(2) . .
O5 C151 C105 116.9(2) . .
C12 N11 C14 106.0(2) . .
C12 N11 C11 124.6(2) . .
C14 N11 C11 128.4(3) . .
C12 N12 C13 104.2(2) . .
C12 N12 Zn1 122.32(18) . 8_556
C13 N12 Zn1 131.8(2) . 8_556
C32 N31 C34 107.2(2) . .
C32 N31 C31 125.3(3) . .
C34 N31 C31 127.3(3) . .
C32 N32 C33 105.8(2) . .
C32 N32 Zn2 124.44(19) . 3_556
C33 N32 Zn2 128.72(19) . 3_556
C52 N51 C54 107.8(2) . .
C52 N51 C51 125.9(2) . .
C54 N51 C51 126.0(2) . .
C52 N52 C53 106.0(2) . .
C52 N52 Zn1 127.93(19) . .
C53 N52 Zn1 125.87(18) . .
C111 O1 Zn1 121.73(16) . .
C131 O3 Zn1 102.44(16) . 4
C131 O4 Zn1 78.60(15) . 4
C151 O5 Zn2 107.58(17) . .

loop_
_geom_bond_atom_site_label_1
_geom_bond_atom_site_label_2
_geom_bond_distance
_geom_bond_site_symmetry_2
Zn1 O1 1.9933(17) .
Zn1 N52 2.007(2) .
Zn1 N12 2.011(2) 8_455
Zn1 O3 2.0136(17) 4_545
Zn1 O4 2.550(2) 4_545
Zn1 C131 2.604(3) 4_545
Zn2 O5 1.9930(19) .
Zn2 O5 1.9930(19) 2_554
Zn2 N32 2.011(2) 3_444
Zn2 N32 2.011(2) 4_545
C1 C6 1.382(4) .
C1 C2 1.387(4) .
C1 C11 1.509(4) .
C2 C3 1.384(4) .
C2 H1 0.9300 .
C3 C4 1.396(4) .
C3 C31 1.511(4) .
C4 C5 1.377(4) .
C4 H2 0.9300 .
C5 C6 1.387(4) .
C5 C51 1.504(4) .
C6 H3 0.9300 .
C11 N11 1.468(3) .
C11 H4 0.9700 .
C11 H5 0.9700 .
C12 N12 1.305(3) .
C12 N11 1.325(3) .
C12 H6 0.9300 .
C13 N12 1.344(4) .
C13 C14 1.346(5) .
C13 H7 0.9300 .
C14 N11 1.347(4) .
C14 H8 0.9300 .
C31 N31 1.460(3) .
C31 H9 0.9700 .
C31 H10 0.9700 .
C32 N32 1.314(3) .
C32 N31 1.333(3) .
C32 H11 0.9300 .
C33 C34 1.335(4) .
C33 N32 1.366(4) .
C33 H12 0.9300 .
C34 N31 1.362(4) .
C34 H13 0.9300 .
C51 N51 1.468(3) .
C51 H14 0.9700 .
C51 H15 0.9700 .
C52 N52 1.319(3) .
C52 N51 1.343(3) .
C52 H16 0.9300 .
C53 C54 1.347(4) .
C53 N52 1.371(3) .
C53 H17 0.9300 .
C54 N51 1.351(4) .
C54 H18 0.9300 .
C101 C106 1.376(3) .
C101 C102 1.402(3) .
C101 C111 1.505(3) .
C102 C103 1.393(3) .
C102 H20 0.9300 .
C103 C104 1.380(3) .
C103 C131 1.501(3) .
C104 C105 1.390(3) .
C104 H22 0.9300 .
C105 C106 1.380(3) .
C105 C151 1.506(3) .
C106 H24 0.9300 .
C111 O2 1.229(3) .
C111 O1 1.282(3) .
C131 O4 1.234(3) .
C131 O3 1.274(3) .
C131 Zn1 2.604(3) 4
C151 O6 1.230(3) .
C151 O5 1.262(3) .
N12 Zn1 2.011(2) 8_556
N32 Zn2 2.011(2) 3_556
O3 Zn1 2.0136(17) 4
O4 Zn1 2.550(2) 4

loop_
_geom_torsion_atom_site_label_1
_geom_torsion_atom_site_label_2
_geom_torsion_atom_site_label_3
_geom_torsion_atom_site_label_4
_geom_torsion
_geom_torsion_site_symmetry_1
_geom_torsion_site_symmetry_4
C6 C1 C2 C3 -1.8(4) . .
C11 C1 C2 C3 175.3(3) . .
C1 C2 C3 C4 1.8(4) . .
C1 C2 C3 C31 -178.1(3) . .
C2 C3 C4 C5 -0.1(4) . .
C31 C3 C4 C5 179.8(3) . .
C3 C4 C5 C6 -1.5(4) . .
C3 C4 C5 C51 175.9(2) . .
C2 C1 C6 C5 0.1(4) . .
C11 C1 C6 C5 -177.0(2) . .
C4 C5 C6 C1 1.5(4) . .
C51 C5 C6 C1 -175.8(2) . .
C6 C1 C11 N11 129.0(3) . .
C2 C1 C11 N11 -48.1(3) . .
N12 C13 C14 N11 0.8(5) . .
C2 C3 C31 N31 14.4(4) . .
C4 C3 C31 N31 -165.5(2) . .
N32 C33 C34 N31 -0.1(4) . .
C4 C5 C51 N51 -100.1(3) . .
C6 C5 C51 N51 77.3(3) . .
N52 C53 C54 N51 0.8(4) . .
C106 C101 C102 C103 -2.3(4) . .
C111 C101 C102 C103 -179.4(2) . .
C101 C102 C103 C104 2.8(4) . .
C101 C102 C103 C131 179.3(2) . .
C102 C103 C104 C105 0.1(4) . .
C131 C103 C104 C105 -176.6(2) . .
C103 C104 C105 C106 -3.4(4) . .
C103 C104 C105 C151 170.6(2) . .
C102 C101 C106 C105 -1.1(4) . .
C111 C101 C106 C105 176.0(2) . .
C104 C105 C106 C101 3.9(4) . .
C151 C105 C106 C101 -170.3(2) . .
C106 C101 C111 O2 179.4(3) . .
C102 C101 C111 O2 -3.6(4) . .
C106 C101 C111 O1 -3.2(3) . .
C102 C101 C111 O1 173.8(2) . .
C104 C103 C131 O4 -25.7(3) . .
C102 C103 C131 O4 157.7(2) . .
C104 C103 C131 O3 151.2(2) . .
C102 C103 C131 O3 -25.3(4) . .
C104 C103 C131 Zn1 113.5(6) . 4
C102 C103 C131 Zn1 -63.1(7) . 4
C106 C105 C151 O6 -9.2(4) . .
C104 C105 C151 O6 176.8(3) . .
C106 C105 C151 O5 167.6(2) . .
C104 C105 C151 O5 -6.4(4) . .
N12 C12 N11 C14 -0.1(4) . .
N12 C12 N11 C11 169.6(3) . .
C13 C14 N11 C12 -0.4(5) . .
C13 C14 N11 C11 -169.6(3) . .
C1 C11 N11 C12 -38.1(4) . .
C1 C11 N11 C14 129.3(4) . .
N11 C12 N12 C13 0.6(4) . .
N11 C12 N12 Zn1 -166.29(18) . 8_556
C14 C13 N12 C12 -0.9(5) . .
C14 C13 N12 Zn1 164.2(3) . 8_556
N32 C32 N31 C34 0.9(3) . .
N32 C32 N31 C31 176.6(2) . .
C33 C34 N31 C32 -0.5(3) . .
C33 C34 N31 C31 -176.1(3) . .
C3 C31 N31 C32 -100.7(3) . .
C3 C31 N31 C34 74.2(4) . .
N31 C32 N32 C33 -0.9(3) . .
N31 C32 N32 Zn2 -169.96(17) . 3_556
C34 C33 N32 C32 0.6(3) . .
C34 C33 N32 Zn2 169.0(2) . 3_556
N52 C52 N51 C54 1.1(3) . .
N52 C52 N51 C51 -173.1(2) . .
C53 C54 N51 C52 -1.2(3) . .
C53 C54 N51 C51 173.0(3) . .
C5 C51 N51 C52 75.3(4) . .
C5 C51 N51 C54 -97.8(3) . .
N51 C52 N52 C53 -0.6(3) . .
N51 C52 N52 Zn1 -175.83(16) . .
C54 C53 N52 C52 -0.2(3) . .
C54 C53 N52 Zn1 175.2(2) . .
O1 Zn1 N52 C52 9.6(3) . .
N12 Zn1 N52 C52 -106.0(2) 8_455 .
O3 Zn1 N52 C52 115.0(2) 4_545 .
O4 Zn1 N52 C52 167.5(2) 4_545 .
C131 Zn1 N52 C52 141.3(2) 4_545 .
O1 Zn1 N52 C53 -164.8(2) . .
N12 Zn1 N52 C53 79.7(2) 8_455 .
O3 Zn1 N52 C53 -59.4(2) 4_545 .
O4 Zn1 N52 C53 -6.9(2) 4_545 .
C131 Zn1 N52 C53 -33.1(2) 4_545 .
O2 C111 O1 Zn1 11.6(4) . .
C101 C111 O1 Zn1 -165.75(16) . .
N52 Zn1 O1 C111 -61.8(2) . .
N12 Zn1 O1 C111 63.7(2) 8_455 .
O3 Zn1 O1 C111 -174.3(2) 4_545 .
O4 Zn1 O1 C111 171.69(17) 4_545 .
C131 Zn1 O1 C111 -175.83(18) 4_545 .
O4 C131 O3 Zn1 10.5(3) . 4
C103 C131 O3 Zn1 -166.36(17) . 4
O3 C131 O4 Zn1 -8.3(2) . 4
C103 C131 O4 Zn1 168.6(2) . 4
O6 C151 O5 Zn2 8.4(4) . .
C105 C151 O5 Zn2 -168.23(18) . .
O5 Zn2 O5 C151 161.3(2) 2_554 .
N32 Zn2 O5 C151 -71.9(2) 3_444 .
N32 Zn2 O5 C151 45.4(2) 4_545 .
